data_4301005
loop_
_publ_author_name
'Zhong-Hai Ni'
'Hui-Zhong Kou'
'Yi-Hua Zhao'
'Lei Zheng'
'Ru-Ji Wang'
'Ai-Li Cui'
'Osamu Sato'

_publ_section_title
;
 [Fe(bpb)(CN)2]- as a Versatile Building Block for the Design of Novel
 Low-Dimensional Heterobimetallic Systems: Synthesis, Crystal Structures,
 and Magnetic Properties of Cyano-Bridged FeIII-NiII Complexes
 [(bpb)2- = 1,2-Bis(pyridine-2-carboxamido)benzenate]
;
_journal_name_full 'Inorganic Chemistry'
_journal_page_first 2050
_journal_page_last 2059
_journal_paper_doi 10.1021/ic0489903
_journal_volume 44
_journal_year 2005
_chemical_formula_sum 'C50 H49 Fe2 N17 Ni O4'
_chemical_formula_weight 1122.47
_space_group_IT_number 14
_symmetry_cell_setting monoclinic
_symmetry_space_group_name_Hall '-P 2ybc'
_symmetry_space_group_name_H-M 'P 1 21/c 1'
_atom_sites_solution_hydrogens geom
_atom_sites_solution_primary direct
_atom_sites_solution_secondary difmap
_audit_creation_method SHELXL-97
_cell_angle_alpha 90.00
_cell_angle_beta 94.13(3)
_cell_angle_gamma 90.00
_cell_formula_units_Z 2
_cell_length_a 14.063(3)
_cell_length_b 13.440(3)
_cell_length_c 13.153(3)
_cell_measurement_reflns_used 1710
_cell_measurement_temperature 293(2)
_cell_measurement_theta_max 22.25
_cell_measurement_theta_min 2.12
_cell_volume 2479.5(10)
_computing_cell_refinement 'SMART (Bruker, 2000)'
_computing_data_collection 'SMART (Bruker, 2000)'
_computing_data_reduction 'SAINT (Bruker, 2000)'
_computing_molecular_graphics 'PLATON (Spek, 2002)'
_computing_publication_material 'SHELXL-97 (Sheldrick, 1997)'
_computing_structure_refinement 'SHELXL-97 (Sheldrick, 1997)'
_computing_structure_solution 'SHELXS-97 (Sheldrick, 1990)'
_diffrn_ambient_temperature 293(2)
_diffrn_detector_area_resol_mean '15\\times15 microns'
_diffrn_measured_fraction_theta_full 0.999
_diffrn_measured_fraction_theta_max 0.999
_diffrn_measurement_device_type 'CCD area detector'
_diffrn_measurement_method 'phi and omega scans'
_diffrn_radiation_monochromator graphite
_diffrn_radiation_source 'fine-focus sealed tube'
_diffrn_radiation_type MoK\a
_diffrn_radiation_wavelength 0.71073
_diffrn_reflns_av_R_equivalents 0.0796
_diffrn_reflns_av_sigmaI/netI 0.0899
_diffrn_reflns_limit_h_max 15
_diffrn_reflns_limit_h_min -16
_diffrn_reflns_limit_k_max 11
_diffrn_reflns_limit_k_min -15
_diffrn_reflns_limit_l_max 15
_diffrn_reflns_limit_l_min -13
_diffrn_reflns_number 13008
_diffrn_reflns_theta_full 25.00
_diffrn_reflns_theta_max 25.00
_diffrn_reflns_theta_min 2.17
_exptl_absorpt_coefficient_mu 1.018
_exptl_absorpt_correction_T_max 0.951
_exptl_absorpt_correction_T_min 0.886
_exptl_absorpt_correction_type multi-scan
_exptl_absorpt_process_details 'SADABS (Bruker, 2000)'
_exptl_crystal_colour brown
_exptl_crystal_density_diffrn 1.503
_exptl_crystal_density_method 'not measured'
_exptl_crystal_description platelet
_exptl_crystal_F_000 1160
_exptl_crystal_size_max 0.2
_exptl_crystal_size_mid 0.1
_exptl_crystal_size_min 0.05
_refine_diff_density_max 1.056
_refine_diff_density_min -0.345
_refine_diff_density_rms 0.089
_refine_ls_extinction_method none
_refine_ls_goodness_of_fit_ref 1.177
_refine_ls_hydrogen_treatment mixed
_refine_ls_matrix_type full
_refine_ls_number_parameters 340
_refine_ls_number_reflns 4361
_refine_ls_number_restraints 0
_refine_ls_restrained_S_all 1.177
_refine_ls_R_factor_all 0.1051
_refine_ls_R_factor_gt 0.0607
_refine_ls_shift/su_max 0.005
_refine_ls_shift/su_mean 0.001
_refine_ls_structure_factor_coef Fsqd
_refine_ls_weighting_details 'calc w=1/[\s^2^(Fo^2^)+(0.0010P)^2^+1.5000P] where P=(Fo^2^+2Fc^2^)/3'
_refine_ls_weighting_scheme calc
_refine_ls_wR_factor_gt 0.1059
_refine_ls_wR_factor_ref 0.1128
_reflns_number_gt 2810
_reflns_number_total 4361
_reflns_threshold_expression >2sigma(I)
_cod_data_source_file ic0489903si20041029_042434_5.cif
_cod_data_source_block 5
_cod_depositor_comments
;
The following automatic conversions were performed:
'_symmetry_cell_setting' value 'Monoclinic' changed to 'monoclinic'
according to '/home/saulius/struct/CIF-dictionaries/cif_core.dic'
dictionary named 'cif_core.dic' version 2.4.1 from 2010-06-29.

Automatic conversion script
Id: cif_fix_enum 1527 2010-12-29 10:47:43Z saulius 
;
_cod_original_cell_volume 2479.5(9)
_cod_database_code 4301005

loop_
_symmetry_equiv_pos_as_xyz
'x, y, z'
'-x, y+1/2, -z+1/2'
'-x, -y, -z'
'x, -y-1/2, z-1/2'

loop_
_atom_site_label
_atom_site_type_symbol
_atom_site_fract_x
_atom_site_fract_y
_atom_site_fract_z
_atom_site_U_iso_or_equiv
_atom_site_adp_type
_atom_site_occupancy
_atom_site_symmetry_multiplicity
_atom_site_calc_flag
_atom_site_refinement_flags
_atom_site_disorder_assembly
_atom_site_disorder_group
Ni Ni 0.5000 0.5000 0.5000 0.03237(14) Uani 1 2 d S . .
Fe Fe 0.18828(3) 0.59491(3) 0.30708(3) 0.03148(11) Uani 1 1 d . . .
O1 O 0.26201(18) 0.84291(16) 0.16233(17) 0.0699(8) Uani 1 1 d . . .
O2 O 0.22044(19) 0.32064(17) 0.19382(17) 0.0739(8) Uani 1 1 d . . .
N5 N 0.15612(16) 0.72547(17) 0.36917(16) 0.0364(7) Uani 1 1 d . . .
N6 N 0.23673(16) 0.67832(16) 0.20707(16) 0.0328(7) Uani 1 1 d . . .
N3 N 0.22616(15) 0.49195(17) 0.22136(15) 0.0329(6) Uani 1 1 d . . .
N4 N 0.15441(16) 0.47861(18) 0.39394(16) 0.0369(7) Uani 1 1 d . . .
N2 N 0.38431(16) 0.58091(18) 0.43127(17) 0.0394(7) Uani 1 1 d . . .
N1 N -0.02209(18) 0.6029(2) 0.2161(2) 0.0569(9) Uani 1 1 d . . .
N8 N 0.59062(18) 0.62106(18) 0.49165(18) 0.0433(8) Uani 1 1 d . . .
H8B H 0.6510 0.5997 0.5089 0.052 Uiso 1 1 calc R . .
N7 N 0.46819(18) 0.55683(19) 0.63935(17) 0.0446(8) Uani 1 1 d . . .
H7B H 0.4112 0.5889 0.6302 0.053 Uiso 1 1 calc R . .
N9 N 0.6103(2) 0.5958(3) 0.3075(2) 0.0815(12) Uani 0.50 1 d P . .
C26 C 0.6103(2) 0.5958(3) 0.3075(2) 0.0815(12) Uani 0.50 1 d P . .
H26A H 0.6719 0.5635 0.3267 0.098 Uiso 0.50 1 d PR . .
H26B H 0.6208 0.6334 0.2472 0.098 Uiso 0.50 1 d PR . .
c20 C 0.1122(2) 0.7452(2) 0.4519(2) 0.0431(9) Uani 1 1 d . . .
H20A H 0.0977 0.6926 0.4941 0.052 Uiso 1 1 calc R . .
c19 C 0.0862(2) 0.8413(3) 0.4795(2) 0.0567(11) Uani 1 1 d . . .
H19A H 0.0554 0.8521 0.5388 0.068 Uiso 1 1 calc R . .
C3 C 0.1068(2) 0.9191(3) 0.4181(2) 0.0602(11) Uani 1 1 d . . .
H3A H 0.0896 0.9837 0.4342 0.072 Uiso 1 1 calc R . .
C4 C 0.1537(2) 0.8997(2) 0.3318(2) 0.0573(11) Uani 1 1 d . . .
H4A H 0.1688 0.9517 0.2891 0.069 Uiso 1 1 calc R . .
C5 C 0.1785(2) 0.8033(2) 0.3083(2) 0.0393(8) Uani 1 1 d . . .
C6 C 0.2300(2) 0.7778(2) 0.2170(2) 0.0444(9) Uani 1 1 d . . .
C7 C 0.2818(2) 0.6274(2) 0.1305(2) 0.0312(8) Uani 1 1 d . . .
C8 C 0.3298(2) 0.6697(2) 0.0527(2) 0.0431(9) Uani 1 1 d . . .
H8A H 0.3338 0.7385 0.0468 0.052 Uiso 1 1 calc R . .
C9 C 0.3716(2) 0.6092(3) -0.0157(2) 0.0554(11) Uani 1 1 d . . .
H9A H 0.4039 0.6376 -0.0676 0.067 Uiso 1 1 calc R . .
C10 C 0.3662(2) 0.5059(3) -0.0083(2) 0.0569(10) Uani 1 1 d . . .
H10A H 0.3956 0.4660 -0.0546 0.068 Uiso 1 1 calc R . .
C11 C 0.3172(2) 0.4630(2) 0.0678(2) 0.0457(10) Uani 1 1 d . . .
H11A H 0.3127 0.3941 0.0726 0.055 Uiso 1 1 calc R . .
C12 C 0.2744(2) 0.5244(2) 0.1378(2) 0.0336(8) Uani 1 1 d . . .
C13 C 0.2058(2) 0.3955(2) 0.2436(2) 0.0423(9) Uani 1 1 d . . .
C14 C 0.1663(2) 0.3900(2) 0.3463(2) 0.0428(9) Uani 1 1 d . . .
C15 C 0.1515(2) 0.2997(3) 0.3931(3) 0.0555(11) Uani 1 1 d . . .
H15A H 0.1582 0.2404 0.3580 0.067 Uiso 1 1 calc R . .
C16 C 0.1267(2) 0.2988(3) 0.4918(3) 0.0624(11) Uani 1 1 d . . .
H16A H 0.1182 0.2389 0.5253 0.075 Uiso 1 1 calc R . .
C17 C 0.1149(3) 0.3865(3) 0.5399(3) 0.0644(12) Uani 1 1 d . . .
H17A H 0.0976 0.3872 0.6069 0.077 Uiso 1 1 calc R . .
C18 C 0.1286(2) 0.4752(3) 0.4895(2) 0.0506(10) Uani 1 1 d . . .
H18A H 0.1195 0.5347 0.5235 0.061 Uiso 1 1 calc R . .
C2 C 0.3118(2) 0.5928(2) 0.38886(19) 0.0329(8) Uani 1 1 d . . .
C1 C 0.0554(2) 0.5974(2) 0.2487(2) 0.0374(8) Uani 1 1 d . . .
C21 C 0.5895(3) 0.6656(3) 0.3887(3) 0.0655(12) Uani 1 1 d . . .
H21A H 0.6344 0.7194 0.3891 0.079 Uiso 1 1 d R . .
H21B H 0.5269 0.6930 0.3744 0.079 Uiso 1 1 d R . .
C22 C 0.5642(2) 0.6910(2) 0.5705(2) 0.0546(10) Uani 1 1 d . . .
H22A H 0.5084 0.7288 0.5459 0.065 Uiso 1 1 calc R . .
H22B H 0.6160 0.7373 0.5865 0.065 Uiso 1 1 calc R . .
C23 C 0.5428(2) 0.6332(3) 0.6657(2) 0.0567(11) Uani 1 1 d . . .
H23A H 0.6004 0.6010 0.6943 0.068 Uiso 1 1 calc R . .
H23B H 0.5207 0.6785 0.7164 0.068 Uiso 1 1 calc R . .
C24 C 0.4598(3) 0.4823(3) 0.7208(2) 0.0670(12) Uani 1 1 d . . .
H24A H 0.4417 0.5149 0.7814 0.080 Uiso 1 1 d R . .
H24B H 0.5218 0.4537 0.7353 0.080 Uiso 1 1 d R . .
C25 C 0.6964(5) 0.5847(6) 0.2895(6) 0.079(3) Uani 0.50 1 d P . .
H25A H 0.7014 0.5377 0.2351 0.118 Uiso 0.50 1 d PR . .
H25B H 0.7261 0.6461 0.2723 0.118 Uiso 0.50 1 d PR . .
H25C H 0.7277 0.5585 0.3511 0.118 Uiso 0.50 1 d PR . .

loop_
_atom_site_aniso_label
_atom_site_aniso_U_11
_atom_site_aniso_U_22
_atom_site_aniso_U_33
_atom_site_aniso_U_23
_atom_site_aniso_U_13
_atom_site_aniso_U_12
Ni 0.0354(3) 0.0302(3) 0.0309(3) -0.0033(2) -0.0017(2) 0.0026(3)
Fe 0.0369(2) 0.0293(2) 0.02789(19) 0.0006(2) 0.00024(17) 0.0002(2)
O1 0.1041(19) 0.0334(14) 0.0762(15) 0.0100(12) 0.0350(14) -0.0048(13)
O2 0.126(2) 0.0365(14) 0.0626(14) -0.0166(12) 0.0281(14) -0.0141(14)
N5 0.0376(14) 0.0400(15) 0.0307(13) -0.0035(11) -0.0030(11) 0.0046(12)
N6 0.0409(14) 0.0232(13) 0.0341(12) -0.0005(11) 0.0012(11) -0.0009(11)
N3 0.0443(14) 0.0267(13) 0.0278(11) 0.0036(11) 0.0021(10) 0.0004(11)
N4 0.0404(14) 0.0364(15) 0.0339(12) 0.0025(11) 0.0029(11) -0.0020(11)
N2 0.0348(14) 0.0355(15) 0.0472(14) 0.0012(12) -0.0029(12) 0.0076(12)
N1 0.0420(16) 0.065(2) 0.0616(17) -0.0072(16) -0.0096(14) -0.0026(14)
N8 0.0433(15) 0.0377(15) 0.0487(15) -0.0071(12) 0.0025(12) -0.0012(12)
N7 0.0469(16) 0.0489(17) 0.0383(14) -0.0082(12) 0.0051(12) -0.0028(13)
N9 0.099(2) 0.081(3) 0.069(2) -0.010(2) 0.0424(19) -0.028(2)
C26 0.099(2) 0.081(3) 0.069(2) -0.010(2) 0.0424(19) -0.028(2)
c20 0.0429(19) 0.051(2) 0.0345(17) -0.0069(15) 0.0002(15) 0.0055(15)
c19 0.060(2) 0.068(2) 0.0421(18) -0.0196(17) 0.0014(16) 0.0198(18)
C3 0.077(2) 0.045(2) 0.058(2) -0.0147(18) -0.0009(19) 0.0246(18)
C4 0.074(2) 0.038(2) 0.059(2) -0.0021(18) 0.0009(18) 0.0068(18)
C5 0.0454(18) 0.0332(17) 0.0389(15) -0.0100(15) -0.0003(14) 0.0055(15)
C6 0.050(2) 0.039(2) 0.0448(18) 0.0031(15) 0.0042(16) -0.0013(15)
C7 0.0310(16) 0.0321(16) 0.0300(15) 0.0024(13) -0.0003(13) -0.0010(12)
C8 0.0476(19) 0.0397(19) 0.0420(17) 0.0001(15) 0.0029(15) -0.0033(15)
C9 0.063(2) 0.064(2) 0.0410(17) 0.0079(17) 0.0148(16) -0.0133(18)
C10 0.072(2) 0.056(2) 0.0456(18) -0.0097(18) 0.0181(17) 0.0064(19)
C11 0.065(2) 0.0348(19) 0.0378(17) 0.0008(14) 0.0090(16) 0.0027(16)
C12 0.0390(17) 0.0289(17) 0.0320(15) -0.0020(13) -0.0036(13) 0.0024(13)
C13 0.0536(19) 0.0371(19) 0.0361(16) -0.0009(15) 0.0008(15) -0.0073(16)
C14 0.0458(19) 0.038(2) 0.0446(17) 0.0021(15) 0.0016(15) -0.0093(15)
C15 0.060(2) 0.040(2) 0.067(2) 0.0103(18) 0.0067(18) -0.0127(17)
C16 0.071(2) 0.049(2) 0.069(2) 0.0243(19) 0.0150(19) -0.0096(19)
C17 0.068(2) 0.078(3) 0.0485(19) 0.0216(19) 0.0121(18) 0.001(2)
C18 0.062(2) 0.050(2) 0.0407(17) 0.0091(16) 0.0105(16) 0.0088(17)
c2 0.0398(17) 0.0274(16) 0.0321(14) -0.0015(13) 0.0069(13) 0.0015(14)
c1 0.0475(18) 0.0312(17) 0.0343(15) -0.0001(14) 0.0086(14) -0.0047(15)
C21 0.078(3) 0.043(2) 0.079(2) 0.0047(19) 0.023(2) -0.0180(18)
C22 0.055(2) 0.0361(19) 0.073(2) -0.0172(18) 0.0056(18) -0.0079(16)
C23 0.062(2) 0.056(2) 0.0499(19) -0.0221(17) -0.0061(17) -0.0045(18)
C24 0.081(3) 0.078(3) 0.0440(19) -0.008(2) 0.0167(18) -0.013(2)
C25 0.045(4) 0.083(6) 0.111(6) -0.041(5) 0.013(4) -0.012(4)

loop_
_atom_type_symbol
_atom_type_description
_atom_type_scat_dispersion_real
_atom_type_scat_dispersion_imag
_atom_type_scat_source
C C 0.0033 0.0016 'International Tables Vol C Tables 4.2.6.8 and 6.1.1.4'
H H 0.0000 0.0000 'International Tables Vol C Tables 4.2.6.8 and 6.1.1.4'
N N 0.0061 0.0033 'International Tables Vol C Tables 4.2.6.8 and 6.1.1.4'
O O 0.0106 0.0060 'International Tables Vol C Tables 4.2.6.8 and 6.1.1.4'
Fe Fe 0.3463 0.8444 'International Tables Vol C Tables 4.2.6.8 and 6.1.1.4'
Ni Ni 0.3393 1.1124 'International Tables Vol C Tables 4.2.6.8 and 6.1.1.4'

loop_
_geom_angle_atom_site_label_1
_geom_angle_atom_site_label_2
_geom_angle_atom_site_label_3
_geom_angle
_geom_angle_site_symmetry_1
_geom_angle_site_symmetry_3
_geom_angle_publ_flag
N7 Ni N7 180.00(5) 3_666 . ?
N7 Ni N8 85.99(10) 3_666 3_666 ?
N7 Ni N8 94.01(10) . 3_666 ?
N7 Ni N8 94.01(10) 3_666 . ?
N7 Ni N8 85.99(10) . . ?
N8 Ni N8 180.0 3_666 . ?
N7 Ni N2 91.15(10) 3_666 . ?
N7 Ni N2 88.85(10) . . ?
N8 Ni N2 88.23(10) 3_666 . ?
N8 Ni N2 91.77(10) . . ?
N7 Ni N2 88.85(10) 3_666 3_666 ?
N7 Ni N2 91.15(10) . 3_666 ?
N8 Ni N2 91.77(10) 3_666 3_666 ?
N8 Ni N2 88.23(10) . 3_666 ?
N2 Ni N2 180.0 . 3_666 ?
N3 Fe N6 83.55(10) . . ?
N3 Fe C1 94.62(11) . . ?
N6 Fe C1 95.63(11) . . ?
N3 Fe C2 92.27(10) . . ?
N6 Fe C2 92.32(11) . . ?
C1 Fe C2 170.01(11) . . ?
N3 Fe N5 165.79(10) . . ?
n6 Fe N5 82.39(10) . . ?
C1 Fe N5 84.73(11) . . ?
C2 Fe N5 90.36(10) . . ?
N3 Fe N4 81.85(10) . . ?
N6 Fe N4 165.05(10) . . ?
C1 Fe N4 88.72(11) . . ?
C2 Fe N4 85.10(10) . . ?
N5 Fe N4 112.30(10) . . ?
C20 n5 C5 118.1(3) . . ?
C20 n5 Fe 130.4(2) . . ?
C5 n5 Fe 111.31(18) . . ?
C6 n6 C7 126.2(2) . . ?
C6 n6 Fe 119.29(19) . . ?
C7 n6 Fe 114.43(17) . . ?
C13 N3 C12 125.8(2) . . ?
C13 N3 Fe 119.75(18) . . ?
C12 N3 Fe 114.43(18) . . ?
C18 N4 C14 117.0(3) . . ?
C18 N4 Fe 130.8(2) . . ?
C14 N4 Fe 112.09(18) . . ?
C2 N2 Ni 157.0(2) . . ?
C22 N8 C21 113.7(2) . . ?
C22 N8 Ni 106.07(18) . . ?
C21 N8 Ni 113.55(19) . . ?
C22 N8 H8B 107.8 . . ?
C21 N8 H8B 107.8 . . ?
Ni1 N8 H8B 107.8 . . ?
C24 N7 C23 112.9(2) . . ?
C24 N7 Ni 115.3(2) . . ?
C23 N7 Ni1 105.51(18) . . ?
C24 N7 H7B 107.6 . . ?
C23 N7 H7B 107.6 . . ?
Ni1 N7 H7B 107.6 . . ?
C25 N9 C21 117.3(5) . . ?
C25 N9 C24 120.2(5) . 3_666 ?
C21 N9 C24 118.4(3) . 3_666 ?
C25 N9 H26A 32.5 . . ?
C21 N9 H26A 108.2 . . ?
C24 N9 H26A 108.1 3_666 . ?
C25 N9 H26B 72.6 . . ?
C21 N9 H26B 108.4 . . ?
C24 N9 H26B 107.9 3_666 . ?
H26A N9 H26B 105.1 . . ?
C25 C26 C21 117.3(5) . . ?
C25 C26 C24 120.2(5) . 3_666 ?
C21 C26 C24 118.4(3) . 3_666 ?
C25 C26 H26A 32.5 . . ?
C21 C26 H26A 108.2 . . ?
C24 C26 H26A 108.1 3_666 . ?
C25 C26 H26B 72.6 . . ?
C21 C26 H26B 108.4 . . ?
C24 C26 H26B 107.9 3_666 . ?
H26A C26 H26B 105.1 . . ?
N5 C20 c19 123.2(3) . . ?
N5 C20 H20A 118.4 . . ?
C19 C20 H20A 118.4 . . ?
C3 C19 c20 118.9(3) . . ?
C3 c19 H19A 120.5 . . ?
c20 c19 H19A 120.5 . . ?
c19 C3 C4 118.5(3) . . ?
c19 C3 H3A 120.7 . . ?
C4 C3 H3A 120.7 . . ?
C3 C4 C5 120.3(3) . . ?
C3 C4 H4A 119.9 . . ?
C5 C4 H4A 119.9 . . ?
n5 C5 C4 120.9(3) . . ?
n5 C5 C6 116.3(3) . . ?
C4 C5 C6 122.8(3) . . ?
O1 C6 N6 127.9(3) . . ?
O1 C6 C5 121.7(3) . . ?
N6 C6 C5 110.4(3) . . ?
C8 C7 C12 120.1(3) . . ?
C8 C7 N6 126.7(3) . . ?
C12 C7 N6 113.2(2) . . ?
C9 C8 C7 119.5(3) . . ?
C9 C8 H8A 120.2 . . ?
C7 C8 H8A 120.2 . . ?
C8 C9 C10 121.1(3) . . ?
C8 C9 H9A 119.5 . . ?
C10 C9 H9A 119.5 . . ?
C11 C10 C9 119.9(3) . . ?
C11 C10 H10A 120.0 . . ?
C9 C10 H10A 120.0 . . ?
C10 C11 C12 119.3(3) . . ?
C10 C11 H11A 120.4 . . ?
C12 C11 H11A 120.4 . . ?
C7 C12 N3 114.0(2) . . ?
C7 C12 C11 120.1(3) . . ?
N3 C12 C11 125.8(3) . . ?
O2 C13 N3 128.3(3) . . ?
O2 C13 C14 121.9(3) . . ?
N3 C13 C14 109.8(2) . . ?
N4 C14 C15 122.3(3) . . ?
N4 C14 C13 115.9(3) . . ?
C15 C14 C13 121.5(3) . . ?
C16 C15 C14 119.2(3) . . ?
C16 C15 H15A 120.4 . . ?
C14 C15 H15A 120.4 . . ?
C17 C16 C15 119.0(3) . . ?
C17 C16 H16A 120.5 . . ?
C15 C16 H16A 120.5 . . ?
C16 C17 C18 120.0(3) . . ?
C16 C17 H17A 120.0 . . ?
C18 C17 H17A 120.0 . . ?
N4 C18 C17 122.6(3) . . ?
N4 C18 H18A 118.7 . . ?
C17 C18 H18A 118.7 . . ?
N2 C2 Fe2 172.1(3) . . ?
N1 C1 Fe2 177.2(3) . . ?
C26 C21 N9 0.0(3) . . ?
C26 C21 N8 114.8(3) . . ?
N9 C21 N8 114.8(3) . . ?
C26 C21 H21A 108.6 . . ?
N9 C21 H21A 108.6 . . ?
N8 C21 H21A 109.7 . . ?
C26 C21 H21B 109.3 . . ?
N9 C21 H21B 109.3 . . ?
N8 C21 H21B 106.5 . . ?
H21A C21 H21B 107.8 . . ?
N8 C22 C23 109.3(3) . . ?
N8 C22 H22A 109.8 . . ?
C23 C22 H22A 109.8 . . ?
N8 C22 H22B 109.8 . . ?
C23 C22 H22B 109.8 . . ?
H22A C22 H22B 108.3 . . ?
N7 C23 C22 109.7(2) . . ?
N7 C23 H23A 109.7 . . ?
C22 C23 H23A 109.7 . . ?
N7 C23 H23B 109.7 . . ?
C22 C23 H23B 109.7 . . ?
H23A C23 H23B 108.2 . . ?
C26 C24 N9 0.0(3) 3_666 3_666 ?
C26 C24 n7 112.8(3) 3_666 . ?
N9 C24 n7 112.8(3) 3_666 . ?
C26 C24 H24A 108.8 3_666 . ?
N9 C24 H24A 108.8 3_666 . ?
n7 C24 H24A 109.4 . . ?
C26 C24 H24B 110.3 3_666 . ?
N9 C24 H24B 110.3 3_666 . ?
n7 C24 H24B 107.3 . . ?
H24A C24 H24B 108.0 . . ?
C26 C25 N9 0.0(3) . . ?
C26 C25 H26A 51.1 . . ?
N9 C25 H26A 51.1 . . ?
C26 C25 H26B 43.3 . . ?
N9 C25 H26B 43.3 . . ?
H26A C25 H26B 94.3 . . ?
C26 C25 H25A 110.0 . . ?
N9 C25 H25A 110.0 . . ?
H26A C25 H25A 109.3 . . ?
H26B C25 H25A 96.4 . . ?
C26 C25 H25B 112.4 . . ?
N9 C25 H25B 112.4 . . ?
H26A C25 H25B 141.2 . . ?
H26B C25 H25B 80.0 . . ?
H25A C25 H25B 109.5 . . ?
C26 C25 H25C 105.9 . . ?
N9 C25 H25C 105.9 . . ?
H26A C25 H25C 57.7 . . ?
H26B C25 H25C 146.5 . . ?
H25A C25 H25C 109.5 . . ?
H25B C25 H25C 109.5 . . ?

loop_
_geom_bond_atom_site_label_1
_geom_bond_atom_site_label_2
_geom_bond_distance
_geom_bond_site_symmetry_2
_geom_bond_publ_flag
Ni N7 2.064(2) 3_666 ?
Ni N7 2.064(2) . ?
Ni N8 2.075(2) 3_666 ?
Ni N8 2.075(2) . ?
Ni N2 2.106(2) . ?
Ni N2 2.106(2) 3_666 ?
Fe N3 1.886(2) . ?
Fe N6 1.892(2) . ?
Fe C1 1.968(3) . ?
Fe C2 1.977(3) . ?
Fe N5 2.001(2) . ?
Fe N4 2.013(2) . ?
O1 C6 1.238(4) . ?
O2 C13 1.227(4) . ?
N5 C20 1.317(4) . ?
N5 C5 1.367(4) . ?
N6 C6 1.347(4) . ?
N6 C7 1.406(3) . ?
N3 C13 1.363(4) . ?
N3 C12 1.402(3) . ?
N4 C18 1.334(4) . ?
N4 C14 1.362(4) . ?
N2 C2 1.137(3) . ?
N1 C1 1.145(4) . ?
N8 C22 1.468(4) . ?
N8 C21 1.479(4) . ?
N8 H8B 0.9100 . ?
N7 C24 1.477(4) . ?
N7 C23 1.490(4) . ?
N7 H7B 0.9100 . ?
N9 C25 1.259(7) . ?
N9 C21 1.467(5) . ?
N9 C24 1.471(5) 3_666 ?
N9 H26A 0.9853 . ?
N9 H26B 0.9604 . ?
C26 C25 1.259(7) . ?
C26 C21 1.467(5) . ?
C26 C24 1.471(5) 3_666 ?
C26 H26A 0.9853 . ?
C26 H26B 0.9604 . ?
C20 C19 1.397(4) . ?
C20 H20A 0.9300 . ?
C19 C3 1.365(5) . ?
C19 H19A 0.9300 . ?
C3 C4 1.379(5) . ?
C3 H3A 0.9300 . ?
C4 C5 1.383(4) . ?
C4 H4A 0.9300 . ?
C5 C6 1.487(4) . ?
C7 C8 1.388(4) . ?
C7 C12 1.392(4) . ?
C8 C9 1.375(4) . ?
C8 H8A 0.9300 . ?
C9 C10 1.393(5) . ?
C9 H9A 0.9300 . ?
C10 C11 1.382(4) . ?
C10 H10A 0.9300 . ?
C11 C12 1.405(4) . ?
C11 H11A 0.9300 . ?
C13 C14 1.499(4) . ?
C14 C15 1.383(4) . ?
C15 C16 1.368(5) . ?
C15 H15A 0.9300 . ?
C16 C17 1.353(5) . ?
C16 H16A 0.9300 . ?
C17 C18 1.384(5) . ?
C17 H17A 0.9300 . ?
C18 H18A 0.9300 . ?
C21 H21A 0.9600 . ?
C21 H21B 0.9601 . ?
C22 C23 1.521(4) . ?
C22 H22A 0.9700 . ?
C22 H22B 0.9700 . ?
C23 H23A 0.9700 . ?
C23 H23B 0.9700 . ?
C24 C26 1.471(5) 3_666 ?
C24 N9 1.471(5) 3_666 ?
C24 H24A 0.9599 . ?
C24 H24B 0.9600 . ?
C25 H26A 0.6807 . ?
C25 H26B 1.3360 . ?
C25 H25A 0.9601 . ?
C25 H25B 0.9600 . ?
C25 H25C 0.9600 . ?
